data_7250472
loop_
_publ_author_name
'Bilal, Aqsa'
'Mehmood, Arshad'
'Noureen, Sajida'
'Ahmed, Maqsood'

_publ_section_title
;
 A single crystal to single crystal solvatomorphic phase transition in
 cocrystals of pyrimethamine with 4-hydroxybenzoic acid. An experimental
 and theoretical study
;
_journal_issue 27
_journal_name_full CrystEngComm
_journal_page_first 4722
_journal_page_last 4733
_journal_paper_doi 10.1039/D5CE00243E
_journal_volume 27
_journal_year 2025
_chemical_formula_moiety 'C12 H14 Cl N4, C7 H5 O3, H2 O'
_chemical_formula_sum 'C19 H21 Cl N4 O4'
_chemical_formula_weight 404.85
_space_group_crystal_system monoclinic
_space_group_IT_number 15
_space_group_name_Hall '-C 2yc'
_space_group_name_H-M_alt 'C 1 2/c 1'
_atom_sites_solution_hydrogens mixed
_atom_sites_solution_primary direct
_audit_creation_date 2023-12-28
_audit_creation_method
;FinalCif V126 by Daniel Kratzert, Freiburg 2023, 
https://dkratzert.de/finalcif.html
;
_audit_update_record
;
2025-05-08 deposited with the CCDC.	2025-05-28 downloaded from the CCDC.
;
_cell_angle_alpha 90
_cell_angle_beta 97.994(2)
_cell_angle_gamma 90
_cell_formula_units_Z 8
_cell_length_a 16.4563(6)
_cell_length_b 14.2010(6)
_cell_length_c 16.4360(8)
_cell_measurement_reflns_used 5867
_cell_measurement_temperature 100(2)
_cell_measurement_theta_max 26.25
_cell_measurement_theta_min 2.18
_cell_volume 3803.7(3)
_computing_cell_refinement 'SAINT V8.40B (2016)'
_computing_data_collection 'Bruker BIS V6.2.16/2021-10-23 and APEX4 2022.1-1'
_computing_data_reduction 'SAINT V8.40B (2016)'
_computing_molecular_graphics 'Olex2 1.5 (Dolomanov et al., 2009)'
_computing_publication_material 'Olex2 1.5 (Dolomanov et al., 2009)'
_computing_structure_refinement 'SHELXL 2018/3 (Sheldrick, 2015)'
_computing_structure_solution 'SHELXT 2018/2 (Sheldrick, 2018)'
_diffrn_ambient_environment N~2~
_diffrn_ambient_temperature 100(1)
_diffrn_detector CPAD
_diffrn_detector_area_resol_mean 7.41
_diffrn_detector_type 'Bruker PHOTON II'
_diffrn_measured_fraction_theta_full 0.999
_diffrn_measured_fraction_theta_max 0.997
_diffrn_measurement_device 'Four-circle diffractometer'
_diffrn_measurement_device_type 'Bruker D8 VENTURE dual wavelength Mo/Cu'
_diffrn_measurement_method '\w and \f scans'
_diffrn_measurement_specimen_support 'Glass needle'
_diffrn_radiation_monochromator 'mirror optics'
_diffrn_radiation_probe x-ray
_diffrn_radiation_type MoK\a
_diffrn_radiation_wavelength 0.71073
_diffrn_reflns_av_R_equivalents 0.0618
_diffrn_reflns_av_unetI/netI 0.0416
_diffrn_reflns_Laue_measured_fraction_full 0.999
_diffrn_reflns_Laue_measured_fraction_max 0.997
_diffrn_reflns_limit_h_max 20
_diffrn_reflns_limit_h_min -20
_diffrn_reflns_limit_k_max 17
_diffrn_reflns_limit_k_min -17
_diffrn_reflns_limit_l_max 20
_diffrn_reflns_limit_l_min -20
_diffrn_reflns_number 24711
_diffrn_reflns_point_group_measured_fraction_full 0.999
_diffrn_reflns_point_group_measured_fraction_max 0.997
_diffrn_reflns_theta_full 25.242
_diffrn_reflns_theta_max 26.38
_diffrn_reflns_theta_min 2.179
_diffrn_source 'microfocus sealed X-ray tube'
_diffrn_source_current 1.0
_diffrn_source_power 0.05
_diffrn_source_type 'Incoatec I\ms'
_diffrn_source_voltage 50.0
_diffrn_standards_number 0
_exptl_absorpt_coefficient_mu 0.235
_exptl_absorpt_correction_T_max 0.7454
_exptl_absorpt_correction_T_min 0.6966
_exptl_absorpt_correction_type analytical
_exptl_absorpt_process_details
;
SADABS-2016/2 (Bruker,2016/2) was used for absorption correction.
wR2(int) was 0.0977 before and 0.0611 after correction.
The Ratio of minimum to maximum transmission is 0.9345.
The \l/2 correction factor is Not present.
;
_exptl_crystal_colour colorless
_exptl_crystal_density_diffrn 1.414
_exptl_crystal_density_method 'not measured'
_exptl_crystal_description block
_exptl_crystal_F_000 1696
_exptl_crystal_size_max 0.164
_exptl_crystal_size_mid 0.152
_exptl_crystal_size_min 0.091
_refine_diff_density_max 0.259
_refine_diff_density_min -0.293
_refine_diff_density_rms 0.057
_refine_ls_extinction_method none
_refine_ls_goodness_of_fit_ref 1.081
_refine_ls_hydrogen_treatment mixed
_refine_ls_matrix_type full
_refine_ls_number_parameters 316
_refine_ls_number_reflns 3892
_refine_ls_number_restraints 0
_refine_ls_restrained_S_all 1.081
_refine_ls_R_factor_all 0.0645
_refine_ls_R_factor_gt 0.0395
_refine_ls_shift/su_max 0.001
_refine_ls_shift/su_mean 0.000
_refine_ls_structure_factor_coef Fsqd
_refine_ls_weighting_details 'w=1/[\s^2^(Fo^2^)+(0.0322P)^2^+4.4713P] where P=(Fo^2^+2Fc^2^)/3'
_refine_ls_weighting_scheme calc
_refine_ls_wR_factor_gt 0.0833
_refine_ls_wR_factor_ref 0.0974
_reflns_Friedel_coverage 0.000
_reflns_number_gt 2929
_reflns_number_total 3892
_reflns_threshold_expression 'I > 2\s(I)'
_publcif_datablock.id {20711e88-f6f5-41a7-94c1-7e6f56cf14e6}

_cod_data_source_file d5ce00243e2.cif
_cod_data_source_block IAM_Shelx
_cod_depositor_comments 'Adding full bibliography for 7250470--7250473.cif.'
_cod_database_code 7250472
_olex2_refinement_description
;
1. Fixed Uiso
 At 1.2 times of:
  All C(H) groups, All C(H,H) groups
 At 1.5 times of:
  All C(H,H,H) groups, All O(H) groups
2.a Secondary CH2 refined with riding coordinates:
 C11(H11A,H11B)
2.b Aromatic/amide H refined with riding coordinates:
 C2(H2), C3(H3A), C5(H5), C6(H6), C14(H14), C15(H15), C17(H17), C18(H18)
2.c Idealised Me refined as rotating group:
 C12(H12A,H12B,H12C)
;
_olex2_submission_special_instructions 'No special instructions were received'
_shelx_shelxl_version_number 2018/3
_shelx_space_group_comment
;
The symmetry employed for this shelxl refinement is uniquely defined
by the following loop, which should always be used as a source of
symmetry information in preference to the above space-group names.
They are only intended as comments.
;
_shelx_estimated_absorpt_t_min 0.962
_shelx_estimated_absorpt_t_max 0.979
_diffrn_measurement_ambient_temperature_device_make 'Oxford Cobra Cryo device'
_publcif_funding_html
;
;

loop_
_space_group_symop_operation_xyz
'x, y, z'
'-x, y, -z+1/2'
'x+1/2, y+1/2, z'
'-x+1/2, y+1/2, -z+1/2'
'-x, -y, -z'
'x, -y, z-1/2'
'-x+1/2, -y+1/2, -z'
'x+1/2, -y+1/2, z-1/2'

loop_
_atom_site_label
_atom_site_type_symbol
_atom_site_fract_x
_atom_site_fract_y
_atom_site_fract_z
_atom_site_U_iso_or_equiv
_atom_site_adp_type
_atom_site_occupancy
_atom_site_site_symmetry_order
_atom_site_calc_flag
_atom_site_refinement_flags_posn
_atom_site_refinement_flags_adp
_atom_site_refinement_flags_occupancy
_atom_site_disorder_assembly
_atom_site_disorder_group
Cl1 Cl 0.53803(3) 0.39721(4) 1.12148(3) 0.03089(15) Uani 1 1 d . . . . .
N1 N 0.06472(11) 0.34752(13) 0.66481(12) 0.0223(4) Uani 1 1 d . . . . .
N2 N 0.17440(12) 0.31317(13) 0.93515(11) 0.0240(4) Uani 1 1 d . . . . .
O1 O 0.22188(8) 0.38109(10) 0.54095(8) 0.0232(3) Uani 1 1 d . . . . .
O3 O 0.21040(9) 0.38280(10) 0.15324(9) 0.0226(3) Uani 1 1 d . . . . .
O2 O 0.08691(8) 0.39311(10) 0.50294(8) 0.0227(3) Uani 1 1 d . . . . .
O4 O 0.07456(9) 0.41946(11) 0.04888(9) 0.0251(3) Uani 1 1 d . . . . .
H4A H 0.0199(17) 0.4034(17) 0.0425(15) 0.038 Uiso 1 1 d . U . . .
N3 N 0.20238(9) 0.37556(10) 0.70227(10) 0.0160(3) Uani 1 1 d . . . . .
N4 N 0.11830(9) 0.33071(11) 0.80113(10) 0.0187(4) Uani 1 1 d . . . . .
C1 C 0.33386(11) 0.37298(13) 0.90839(12) 0.0163(4) Uani 1 1 d . . . . .
C2 C 0.32940(12) 0.43749(13) 0.97137(12) 0.0200(4) Uani 1 1 d . . . . .
H2 H 0.282508 0.476828 0.969683 0.024 Uiso 1 1 calc R U . . .
C3 C 0.39222(12) 0.44524(14) 1.03642(12) 0.0220(4) Uani 1 1 d . . . . .
H3A H 0.388405 0.489274 1.079240 0.026 Uiso 1 1 calc R U . . .
C4 C 0.46056(12) 0.38824(14) 1.03841(12) 0.0205(4) Uani 1 1 d . . . . .
C5 C 0.46769(11) 0.32412(13) 0.97626(12) 0.0189(4) Uani 1 1 d . . . . .
H5 H 0.515324 0.285998 0.977850 0.023 Uiso 1 1 calc R U . . .
C6 C 0.40395(11) 0.31648(13) 0.91153(12) 0.0184(4) Uani 1 1 d . . . . .
H6 H 0.408026 0.272342 0.868856 0.022 Uiso 1 1 calc R U . . .
C7 C 0.26403(11) 0.36455(12) 0.84045(11) 0.0154(4) Uani 1 1 d . . . . .
C8 C 0.27012(11) 0.38502(12) 0.76048(12) 0.0165(4) Uani 1 1 d . . . . .
C9 C 0.12864(11) 0.35089(13) 0.72385(12) 0.0170(4) Uani 1 1 d . . . . .
C10 C 0.18458(11) 0.33616(13) 0.85850(12) 0.0180(4) Uani 1 1 d . . . . .
C11 C 0.34608(11) 0.42077(13) 0.72997(12) 0.0180(4) Uani 1 1 d . . . . .
H11A H 0.385158 0.442425 0.777558 0.022 Uiso 1 1 calc R U . . .
H11B H 0.331372 0.475916 0.694084 0.022 Uiso 1 1 calc R U . . .
C12 C 0.38897(12) 0.34770(14) 0.68205(13) 0.0218(4) Uani 1 1 d . . . . .
H12A H 0.439614 0.374710 0.666998 0.033 Uiso 1 1 calc R U . . .
H12B H 0.352504 0.329817 0.632150 0.033 Uiso 1 1 calc R U . . .
H12C H 0.402202 0.291859 0.716379 0.033 Uiso 1 1 calc R U . . .
C13 C 0.17319(11) 0.38462(12) 0.39851(12) 0.0174(4) Uani 1 1 d . . . . .
C14 C 0.24759(12) 0.35657(13) 0.37507(12) 0.0191(4) Uani 1 1 d . . . . .
H14 H 0.291023 0.337357 0.415909 0.023 Uiso 1 1 calc R U . . .
C15 C 0.25943(12) 0.35617(13) 0.29333(12) 0.0188(4) Uani 1 1 d . . . . .
H15 H 0.310544 0.336584 0.278395 0.023 Uiso 1 1 calc R U . . .
C16 C 0.19610(12) 0.38460(13) 0.23292(12) 0.0185(4) Uani 1 1 d . . . . .
C17 C 0.12188(12) 0.41441(14) 0.25558(12) 0.0205(4) Uani 1 1 d . . . . .
H17 H 0.078836 0.434972 0.214896 0.025 Uiso 1 1 calc R U . . .
C18 C 0.11095(12) 0.41402(13) 0.33750(12) 0.0203(4) Uani 1 1 d . . . . .
H18 H 0.060022 0.434180 0.352484 0.024 Uiso 1 1 calc R U . . .
C19 C 0.16074(11) 0.38562(12) 0.48663(12) 0.0179(4) Uani 1 1 d . . . . .
H4B H 0.0786(16) 0.474(2) 0.0342(17) 0.048(8) Uiso 1 1 d . . . . .
H2A H 0.2137(15) 0.3249(17) 0.9752(16) 0.036(7) Uiso 1 1 d . . . . .
H1A H 0.0713(15) 0.3616(17) 0.6133(17) 0.039(7) Uiso 1 1 d . . . . .
H2B H 0.1260(16) 0.3066(18) 0.9474(16) 0.042(7) Uiso 1 1 d . . . . .
H1B H 0.0165(16) 0.3317(17) 0.6778(16) 0.043(7) Uiso 1 1 d . . . . .
H3B H 0.1640(17) 0.3963(18) 0.1200(17) 0.047(8) Uiso 1 1 d . . . . .
H3 H 0.2061(14) 0.3810(16) 0.6433(16) 0.037(7) Uiso 1 1 d . . . . .

loop_
_atom_site_aniso_label
_atom_site_aniso_U_11
_atom_site_aniso_U_22
_atom_site_aniso_U_33
_atom_site_aniso_U_23
_atom_site_aniso_U_13
_atom_site_aniso_U_12
Cl1 0.0273(3) 0.0372(3) 0.0247(3) -0.0004(2) -0.0085(2) -0.0050(2)
N1 0.0180(9) 0.0320(10) 0.0168(10) 0.0020(8) 0.0021(7) -0.0041(7)
N2 0.0171(9) 0.0380(10) 0.0176(10) 0.0059(8) 0.0053(8) 0.0000(8)
O1 0.0196(7) 0.0337(8) 0.0156(8) 0.0000(6) -0.0005(6) -0.0010(6)
O3 0.0225(8) 0.0306(8) 0.0145(8) 0.0006(6) 0.0019(6) 0.0022(6)
O2 0.0192(7) 0.0310(8) 0.0179(8) 0.0000(6) 0.0022(6) 0.0007(6)
O4 0.0217(8) 0.0290(9) 0.0244(9) 0.0071(7) 0.0030(6) 0.0016(6)
N3 0.0155(8) 0.0182(8) 0.0143(9) 0.0005(6) 0.0022(6) 0.0002(6)
N4 0.0170(8) 0.0221(8) 0.0171(9) 0.0024(7) 0.0028(7) 0.0004(6)
C1 0.0172(9) 0.0182(9) 0.0137(10) 0.0030(7) 0.0034(7) -0.0016(7)
C2 0.0211(10) 0.0212(10) 0.0180(11) 0.0012(8) 0.0039(8) 0.0037(8)
C3 0.0284(11) 0.0213(10) 0.0166(11) -0.0021(8) 0.0035(8) -0.0007(8)
C4 0.0192(10) 0.0248(10) 0.0165(10) 0.0036(8) -0.0011(8) -0.0052(8)
C5 0.0151(9) 0.0220(10) 0.0199(11) 0.0022(8) 0.0035(8) 0.0002(8)
C6 0.0198(10) 0.0188(9) 0.0174(11) 0.0005(8) 0.0056(8) -0.0006(8)
C7 0.0164(9) 0.0159(9) 0.0142(10) 0.0007(7) 0.0031(7) 0.0021(7)
C8 0.0186(10) 0.0143(9) 0.0165(10) -0.0010(7) 0.0023(8) 0.0027(7)
C9 0.0159(9) 0.0170(9) 0.0181(11) 0.0001(8) 0.0019(8) 0.0001(7)
C10 0.0195(10) 0.0174(9) 0.0176(11) 0.0013(8) 0.0041(8) 0.0024(7)
C11 0.0173(10) 0.0207(9) 0.0166(10) 0.0012(8) 0.0045(8) -0.0014(8)
C12 0.0191(10) 0.0259(10) 0.0214(11) 0.0015(8) 0.0066(8) 0.0001(8)
C13 0.0186(10) 0.0162(9) 0.0170(10) -0.0016(7) 0.0013(8) -0.0017(7)
C14 0.0184(10) 0.0184(9) 0.0189(11) 0.0008(8) -0.0027(8) -0.0007(8)
C15 0.0174(9) 0.0187(9) 0.0202(11) -0.0007(8) 0.0025(8) 0.0011(8)
C16 0.0229(10) 0.0172(9) 0.0153(10) -0.0007(8) 0.0025(8) -0.0022(8)
C17 0.0175(10) 0.0252(10) 0.0179(11) 0.0020(8) -0.0013(8) 0.0014(8)
C18 0.0187(10) 0.0232(10) 0.0192(11) -0.0001(8) 0.0032(8) 0.0009(8)
C19 0.0193(10) 0.0145(9) 0.0194(11) -0.0007(7) 0.0014(8) -0.0015(7)

loop_
_atom_type_symbol
_atom_type_description
_atom_type_scat_dispersion_real
_atom_type_scat_dispersion_imag
_atom_type_scat_source
C C 0.0033 0.0016 'International Tables Vol C Tables 4.2.6.8 and 6.1.1.4'
H H 0.0000 0.0000 'International Tables Vol C Tables 4.2.6.8 and 6.1.1.4'
Cl Cl 0.1484 0.1585 'International Tables Vol C Tables 4.2.6.8 and 6.1.1.4'
N N 0.0061 0.0033 'International Tables Vol C Tables 4.2.6.8 and 6.1.1.4'
O O 0.0106 0.0060 'International Tables Vol C Tables 4.2.6.8 and 6.1.1.4'

loop_
_geom_angle_atom_site_label_1
_geom_angle_atom_site_label_2
_geom_angle_atom_site_label_3
_geom_angle
_geom_angle_site_symmetry_1
_geom_angle_site_symmetry_3
_geom_angle_publ_flag
C9 N1 H1A 119.8(16) . . ?
C9 N1 H1B 118.7(17) . . ?
H1A N1 H1B 121(2) . . ?
C10 N2 H2A 119.3(16) . . ?
C10 N2 H2B 119.6(17) . . ?
H2A N2 H2B 117(2) . . ?
C16 O3 H3B 109.6(17) . . ?
H4A O4 H4B 109(2) . . ?
C8 N3 H3 121.7(14) . . ?
C9 N3 C8 120.86(17) . . ?
C9 N3 H3 117.3(14) . . ?
C9 N4 C10 117.23(16) . . ?
C2 C1 C6 118.56(18) . . ?
C2 C1 C7 119.65(16) . . ?
C6 C1 C7 121.78(17) . . ?
C1 C2 H2 119.5 . . ?
C3 C2 C1 121.05(18) . . ?
C3 C2 H2 119.5 . . ?
C2 C3 H3A 120.4 . . ?
C4 C3 C2 119.30(19) . . ?
C4 C3 H3A 120.4 . . ?
C3 C4 Cl1 118.75(16) . . ?
C3 C4 C5 121.29(18) . . ?
C5 C4 Cl1 119.95(15) . . ?
C4 C5 H5 120.6 . . ?
C4 C5 C6 118.89(18) . . ?
C6 C5 H5 120.6 . . ?
C1 C6 H6 119.6 . . ?
C5 C6 C1 120.90(18) . . ?
C5 C6 H6 119.6 . . ?
C8 C7 C1 123.53(17) . . ?
C8 C7 C10 116.71(17) . . ?
C10 C7 C1 119.73(17) . . ?
N3 C8 C11 115.77(16) . . ?
C7 C8 N3 119.35(17) . . ?
C7 C8 C11 124.85(17) . . ?
N1 C9 N3 117.66(18) . . ?
N1 C9 N4 119.61(17) . . ?
N4 C9 N3 122.74(17) . . ?
N2 C10 N4 116.94(18) . . ?
N2 C10 C7 120.03(18) . . ?
N4 C10 C7 123.02(17) . . ?
C8 C11 H11A 108.7 . . ?
C8 C11 H11B 108.7 . . ?
C8 C11 C12 114.06(16) . . ?
H11A C11 H11B 107.6 . . ?
C12 C11 H11A 108.7 . . ?
C12 C11 H11B 108.7 . . ?
C11 C12 H12A 109.5 . . ?
C11 C12 H12B 109.5 . . ?
C11 C12 H12C 109.5 . . ?
H12A C12 H12B 109.5 . . ?
H12A C12 H12C 109.5 . . ?
H12B C12 H12C 109.5 . . ?
C14 C13 C18 118.23(18) . . ?
C14 C13 C19 121.11(17) . . ?
C18 C13 C19 120.64(17) . . ?
C13 C14 H14 119.4 . . ?
C15 C14 C13 121.19(18) . . ?
C15 C14 H14 119.4 . . ?
C14 C15 H15 120.1 . . ?
C14 C15 C16 119.83(18) . . ?
C16 C15 H15 120.1 . . ?
O3 C16 C15 117.82(17) . . ?
O3 C16 C17 122.56(18) . . ?
C17 C16 C15 119.61(18) . . ?
C16 C17 H17 120.1 . . ?
C18 C17 C16 119.82(18) . . ?
C18 C17 H17 120.1 . . ?
C13 C18 H18 119.3 . . ?
C17 C18 C13 121.30(18) . . ?
C17 C18 H18 119.3 . . ?
O1 C19 O2 123.08(18) . . ?
O1 C19 C13 119.18(17) . . ?
O2 C19 C13 117.73(17) . . ?

loop_
_geom_bond_atom_site_label_1
_geom_bond_atom_site_label_2
_geom_bond_distance
_geom_bond_site_symmetry_2
_geom_bond_publ_flag
Cl1 C4 1.738(2) . ?
N1 C9 1.329(3) . ?
N1 H1A 0.89(3) . ?
N1 H1B 0.88(3) . ?
N2 C10 1.334(3) . ?
N2 H2A 0.87(3) . ?
N2 H2B 0.85(3) . ?
O1 C19 1.250(2) . ?
O3 C16 1.363(2) . ?
O3 H3B 0.90(3) . ?
O2 C19 1.284(2) . ?
O4 H4A 0.92(3) . ?
O4 H4B 0.81(3) . ?
N3 C8 1.371(2) . ?
N3 C9 1.357(2) . ?
N3 H3 0.98(3) . ?
N4 C9 1.336(2) . ?
N4 C10 1.341(2) . ?
C1 C2 1.392(3) . ?
C1 C6 1.400(3) . ?
C1 C7 1.492(3) . ?
C2 H2 0.9500 . ?
C2 C3 1.384(3) . ?
C3 H3A 0.9500 . ?
C3 C4 1.382(3) . ?
C4 C5 1.386(3) . ?
C5 H5 0.9500 . ?
C5 C6 1.390(3) . ?
C6 H6 0.9500 . ?
C7 C8 1.363(3) . ?
C7 C10 1.438(3) . ?
C8 C11 1.499(3) . ?
C11 H11A 0.9900 . ?
C11 H11B 0.9900 . ?
C11 C12 1.533(3) . ?
C12 H12A 0.9800 . ?
C12 H12B 0.9800 . ?
C12 H12C 0.9800 . ?
C13 C14 1.392(3) . ?
C13 C18 1.394(3) . ?
C13 C19 1.491(3) . ?
C14 H14 0.9500 . ?
C14 C15 1.384(3) . ?
C15 H15 0.9500 . ?
C15 C16 1.395(3) . ?
C16 C17 1.392(3) . ?
C17 H17 0.9500 . ?
C17 C18 1.383(3) . ?
C18 H18 0.9500 . ?

loop_
_geom_hbond_atom_site_label_D
_geom_hbond_atom_site_label_H
_geom_hbond_atom_site_label_A
_geom_hbond_distance_DH
_geom_hbond_distance_HA
_geom_hbond_distance_DA
_geom_hbond_angle_DHA
_geom_hbond_site_symmetry_A
_geom_hbond_publ_flag
O4 H4A O2 0.92(3) 1.82(3) 2.701(2) 160(2) 2 yes
C15 H15 Cl1 0.95 2.92 3.480(2) 119.0 2_656 yes
O4 H4B O2 0.81(3) 1.97(3) 2.782(2) 178(3) 6_565 yes
N1 H1A O2 0.89(3) 1.92(3) 2.811(2) 179(3) . yes
N2 H2B O4 0.85(3) 2.54(3) 3.054(2) 120(2) 1_556 yes
N1 H1B N4 0.88(3) 2.29(3) 3.148(2) 164(2) 2_556 yes
O3 H3B O4 0.90(3) 1.78(3) 2.673(2) 176(3) . yes

loop_
_geom_torsion_atom_site_label_1
_geom_torsion_atom_site_label_2
_geom_torsion_atom_site_label_3
_geom_torsion_atom_site_label_4
_geom_torsion
_geom_torsion_site_symmetry_1
_geom_torsion_site_symmetry_2
_geom_torsion_site_symmetry_3
_geom_torsion_site_symmetry_4
_geom_torsion_publ_flag
Cl1 C4 C5 C6 178.32(15) . . . . ?
O3 C16 C17 C18 179.57(17) . . . . ?
N3 C8 C11 C12 -74.9(2) . . . . ?
C1 C2 C3 C4 0.4(3) . . . . ?
C1 C7 C8 N3 -179.69(16) . . . . ?
C1 C7 C8 C11 -1.6(3) . . . . ?
C1 C7 C10 N2 -3.2(3) . . . . ?
C1 C7 C10 N4 177.26(17) . . . . ?
C2 C1 C6 C5 0.3(3) . . . . ?
C2 C1 C7 C8 116.4(2) . . . . ?
C2 C1 C7 C10 -61.7(2) . . . . ?
C2 C3 C4 Cl1 -178.78(15) . . . . ?
C2 C3 C4 C5 0.5(3) . . . . ?
C3 C4 C5 C6 -1.0(3) . . . . ?
C4 C5 C6 C1 0.5(3) . . . . ?
C6 C1 C2 C3 -0.8(3) . . . . ?
C6 C1 C7 C8 -64.6(3) . . . . ?
C6 C1 C7 C10 117.3(2) . . . . ?
C7 C1 C2 C3 178.27(18) . . . . ?
C7 C1 C6 C5 -178.70(17) . . . . ?
C7 C8 C11 C12 107.0(2) . . . . ?
C8 N3 C9 N1 176.75(17) . . . . ?
C8 N3 C9 N4 -2.9(3) . . . . ?
C8 C7 C10 N2 178.62(17) . . . . ?
C8 C7 C10 N4 -1.0(3) . . . . ?
C9 N3 C8 C7 3.4(3) . . . . ?
C9 N3 C8 C11 -174.79(16) . . . . ?
C9 N4 C10 N2 -178.03(17) . . . . ?
C9 N4 C10 C7 1.6(3) . . . . ?
C10 N4 C9 N1 -179.29(17) . . . . ?
C10 N4 C9 N3 0.4(3) . . . . ?
C10 C7 C8 N3 -1.6(3) . . . . ?
C10 C7 C8 C11 176.51(16) . . . . ?
C13 C14 C15 C16 0.2(3) . . . . ?
C14 C13 C18 C17 0.8(3) . . . . ?
C14 C13 C19 O1 15.5(3) . . . . ?
C14 C13 C19 O2 -165.90(17) . . . . ?
C14 C15 C16 O3 -179.80(17) . . . . ?
C14 C15 C16 C17 0.9(3) . . . . ?
C15 C16 C17 C18 -1.2(3) . . . . ?
C16 C17 C18 C13 0.3(3) . . . . ?
C18 C13 C14 C15 -1.1(3) . . . . ?
C18 C13 C19 O1 -162.97(17) . . . . ?
C18 C13 C19 O2 15.6(3) . . . . ?
C19 C13 C14 C15 -179.58(17) . . . . ?
C19 C13 C18 C17 179.32(17) . . . . ?

loop_
_publcif_info_exptl_table_extra_item
sin_theta_over_lambda_max

loop_
_publcif_info_exptl_table_header_item
?
